data_2223384
loop_
_publ_author_name
'Cai, Ying-Jie'
'Dai, Xi-Bin'
'Liu, Lian'
'Li, Jin'
'Li, Hai-Yan'

_publ_section_title
;
 (4-Hydroxyphenyl)methanaminium 2-(4-sulfanylphenyl)acetate
;
_journal_coeditor_code HB5068
_journal_issue 10
_journal_name_full 'Acta Crystallographica Section E'
_journal_page_first o2341
_journal_paper_doi 10.1107/S1600536809034540
_journal_volume 65
_journal_year 2009
_chemical_formula_iupac 'C7 H10 N O +, C8 H7 O2 S -'
_chemical_formula_moiety 'C7 H10 N O +, C8 H7 O2 S -'
_chemical_formula_sum 'C15 H17 N O3 S'
_chemical_formula_weight 291.37
_chemical_name_systematic
;
(4-Hydroxyphenyl)methanaminium 2-(4-sulfanylphenyl)acetate
;
_space_group_IT_number 14
_symmetry_cell_setting monoclinic
_symmetry_space_group_name_Hall '-P 2ybc'
_symmetry_space_group_name_H-M 'P 1 21/c 1'
_atom_sites_solution_hydrogens geom
_atom_sites_solution_primary direct
_atom_sites_solution_secondary difmap
_audit_creation_method SHELXL-97
_cell_angle_alpha 90.00
_cell_angle_beta 104.78(4)
_cell_angle_gamma 90.00
_cell_formula_units_Z 4
_cell_length_a 6.545(5)
_cell_length_b 14.792(12)
_cell_length_c 14.868(11)
_cell_measurement_reflns_used 1267
_cell_measurement_temperature 293(2)
_cell_measurement_theta_max 24.38
_cell_measurement_theta_min 2.36
_cell_volume 1391.8(19)
_computing_cell_refinement 'CAD-4 Software (Enraf--Nonius, 1989)'
_computing_data_collection 'CAD-4 Software (Enraf--Nonius, 1989)'
_computing_data_reduction 'XCAD4 (Harms & Wocadlo, 1995)'
_computing_molecular_graphics 'SHELXTL (Sheldrick, 2008)'
_computing_publication_material 'SHELXTL (Sheldrick, 2008)'
_computing_structure_refinement 'SHELXL97 (Sheldrick, 2008)'
_computing_structure_solution 'SHELXS97 (Sheldrick, 2008)'
_diffrn_ambient_temperature 293(2)
_diffrn_measured_fraction_theta_full 0.998
_diffrn_measured_fraction_theta_max 0.998
_diffrn_measurement_device_type 'Enraf--Nonius CAD-4'
_diffrn_measurement_method \w/2\q
_diffrn_radiation_monochromator graphite
_diffrn_radiation_source 'fine-focus sealed tube'
_diffrn_radiation_type MoK\a
_diffrn_radiation_wavelength 0.71073
_diffrn_reflns_av_R_equivalents 0.0606
_diffrn_reflns_av_sigmaI/netI 0.0546
_diffrn_reflns_limit_h_max 7
_diffrn_reflns_limit_h_min -7
_diffrn_reflns_limit_k_max 17
_diffrn_reflns_limit_k_min -17
_diffrn_reflns_limit_l_max 17
_diffrn_reflns_limit_l_min -14
_diffrn_reflns_number 6838
_diffrn_reflns_theta_full 25.00
_diffrn_reflns_theta_max 25.00
_diffrn_reflns_theta_min 1.98
_diffrn_standards_decay_% 'please supply'
_diffrn_standards_interval_count 'please supply'
_diffrn_standards_interval_time 'please supply'
_exptl_absorpt_coefficient_mu 0.239
_exptl_absorpt_correction_T_max 0.940
_exptl_absorpt_correction_T_min 0.927
_exptl_absorpt_correction_type psi-scan
_exptl_absorpt_process_details '(North <i>et al.</i>,  1968)'
_exptl_crystal_colour colourless
_exptl_crystal_density_diffrn 1.391
_exptl_crystal_density_method 'not measured'
_exptl_crystal_description Block
_exptl_crystal_F_000 616
_exptl_crystal_size_max 0.32
_exptl_crystal_size_mid 0.28
_exptl_crystal_size_min 0.26
_refine_diff_density_max 0.380
_refine_diff_density_min -0.449
_refine_ls_extinction_method none
_refine_ls_goodness_of_fit_ref 1.111
_refine_ls_hydrogen_treatment mixed
_refine_ls_matrix_type full
_refine_ls_number_parameters 191
_refine_ls_number_reflns 2447
_refine_ls_number_restraints 22
_refine_ls_restrained_S_all 1.118
_refine_ls_R_factor_all 0.0699
_refine_ls_R_factor_gt 0.0537
_refine_ls_shift/su_max 0.000
_refine_ls_shift/su_mean 0.000
_refine_ls_structure_factor_coef Fsqd
_refine_ls_weighting_details 'calc w=1/[\s^2^(Fo^2^)+(0.1018P)^2^+0.3741P] where P=(Fo^2^+2Fc^2^)/3'
_refine_ls_weighting_scheme calc
_refine_ls_wR_factor_gt 0.1554
_refine_ls_wR_factor_ref 0.1816
_reflns_number_gt 1895
_reflns_number_total 2447
_reflns_threshold_expression I>2\s(I)
_cod_data_source_file hb5068.cif
_cod_data_source_block I
_cod_depositor_comments
;
The following automatic conversions were performed:
'_symmetry_cell_setting' value 'Monoclinic' changed to 'monoclinic'
according to '/home/saulius/struct/CIF-dictionaries/cif_core.dic'
dictionary named 'cif_core.dic' version 2.4.1 from 2010-06-29.

Automatic conversion script
Id: cif_fix_enum 1527 2010-12-29 10:47:43Z saulius 

The following automatic conversions were performed:

'_symmetry_cell_setting' value 'Monoclinic' changed to 'monoclinic'
according to /home/saulius/struct/CIF-dictionaries/cif_core.dic
dictionary named 'cif_core.dic' version 2.4.1 from 2010-06-29.

Automatic conversion script
Id: cif_fix_values 1715 2011-07-08 13:25:40Z adriana 
;
_cod_original_sg_symbol_H-M 'P 21/c'
_cod_database_code 2223384
_cod_database_fobs_code 2223384

loop_
_symmetry_equiv_pos_as_xyz
'x, y, z'
'-x, y+1/2, -z+1/2'
'-x, -y, -z'
'x, -y-1/2, z-1/2'

loop_
_atom_site_type_symbol
_atom_site_label
_atom_site_fract_x
_atom_site_fract_y
_atom_site_fract_z
_atom_site_U_iso_or_equiv
_atom_site_adp_type
_atom_site_calc_flag
_atom_site_refinement_flags
_atom_site_occupancy
_atom_site_disorder_assembly
_atom_site_disorder_group
S S1 0.76277(18) 0.46123(6) 0.14786(7) 0.0712(4) Uani d D 1 . .
O O1 1.3152(3) 0.89080(12) -0.02444(14) 0.0493(5) Uani d . 1 . .
O O2 1.0949(3) 0.85420(13) 0.06100(13) 0.0495(5) Uani d . 1 . .
C C1 0.9143(5) 0.53974(18) 0.1055(2) 0.0491(7) Uani d . 1 . .
C C2 0.8159(5) 0.59649(19) 0.0354(2) 0.0511(7) Uani d . 1 . .
H H2 0.6711 0.5923 0.0096 0.061 Uiso calc R 1 . .
C C3 0.9338(5) 0.65976(19) 0.0038(2) 0.0482(7) Uani d . 1 . .
H H3A 0.8669 0.6986 -0.0438 0.058 Uiso calc R 1 . .
C C4 1.1530(5) 0.66758(18) 0.04140(18) 0.0425(6) Uani d . 1 . .
C C5 1.2476(5) 0.60815(19) 0.1105(2) 0.0490(7) Uani d . 1 . .
H H5 1.3931 0.6105 0.1354 0.059 Uiso calc R 1 . .
C C6 1.1284(6) 0.54461(19) 0.1435(2) 0.0542(8) Uani d . 1 . .
H H6 1.1935 0.5055 0.1912 0.065 Uiso calc R 1 . .
C C7 1.2790(5) 0.73591(19) 0.0050(2) 0.0501(7) Uani d . 1 . .
H H7A 1.2629 0.7240 -0.0606 0.060 Uiso calc R 1 . .
H H7B 1.4269 0.7273 0.0364 0.060 Uiso calc R 1 . .
C C8 1.2232(4) 0.83435(18) 0.01580(18) 0.0385(6) Uani d . 1 . .
O O3 0.6854(4) 0.88722(13) 0.17658(14) 0.0603(6) Uani d U 1 . .
H H3B 0.7023 0.8765 0.1248 0.090 Uiso d R 1 . .
N N1 0.7229(4) 0.56517(17) 0.46681(18) 0.0451(6) Uani d D 1 . .
C C9 0.6981(5) 0.8088(2) 0.22552(19) 0.051 Uani d U 1 . .
C C10 0.5344(5) 0.7868(2) 0.2620(2) 0.0560(8) Uani d . 1 . .
H H10 0.4183 0.8249 0.2547 0.067 Uiso calc R 1 . .
C C11 0.5448(5) 0.7067(2) 0.3100(2) 0.0494(7) Uani d . 1 . .
H H11 0.4338 0.6897 0.3348 0.059 Uiso calc R 1 . .
C C12 0.7227(4) 0.65084(18) 0.32159(17) 0.0423(6) Uani d . 1 . .
C C13 0.8840(5) 0.6771(2) 0.28458(19) 0.0479(7) Uani d . 1 . .
H H13 1.0024 0.6402 0.2927 0.058 Uiso calc R 1 . .
C C14 0.8762(5) 0.7568(2) 0.23553(19) 0.0525(7) Uani d . 1 . .
H H14 0.9864 0.7744 0.2104 0.063 Uiso calc R 1 . .
C C15 0.7290(6) 0.5601(2) 0.3675(2) 0.0561(8) Uani d . 1 . .
H H15A 0.6097 0.5245 0.3334 0.067 Uiso calc R 1 . .
H H15B 0.8570 0.5290 0.3637 0.067 Uiso calc R 1 . .
H H1B 0.719(5) 0.5117(15) 0.4910(19) 0.054(9) Uiso d D 1 . .
H H1C 0.851(5) 0.585(4) 0.496(3) 0.13(2) Uiso d D 1 . .
H H1A 0.616(4) 0.594(2) 0.473(3) 0.080(13) Uiso d D 1 . .
H H1D 0.719(10) 0.455(4) 0.229(2) 0.18(2) Uiso d D 1 . .

loop_
_atom_site_aniso_label
_atom_site_aniso_U_11
_atom_site_aniso_U_22
_atom_site_aniso_U_33
_atom_site_aniso_U_12
_atom_site_aniso_U_13
_atom_site_aniso_U_23
S1 0.1102(8) 0.0416(5) 0.0790(6) -0.0173(5) 0.0555(6) -0.0050(4)
O1 0.0561(12) 0.0336(11) 0.0632(12) -0.0046(9) 0.0246(10) -0.0015(9)
O2 0.0546(12) 0.0400(11) 0.0605(12) 0.0055(9) 0.0269(10) -0.0029(9)
C1 0.074(2) 0.0309(15) 0.0500(16) -0.0040(13) 0.0295(15) -0.0075(12)
C2 0.0570(18) 0.0426(17) 0.0537(16) -0.0055(13) 0.0144(14) -0.0068(13)
C3 0.0542(18) 0.0389(16) 0.0494(16) 0.0002(13) 0.0092(13) 0.0027(12)
C4 0.0561(17) 0.0292(14) 0.0457(14) -0.0001(12) 0.0192(12) -0.0055(11)
C5 0.0552(18) 0.0382(15) 0.0513(16) 0.0052(13) 0.0097(13) -0.0038(12)
C6 0.079(2) 0.0376(17) 0.0454(15) 0.0083(15) 0.0148(15) 0.0061(12)
C7 0.0582(18) 0.0348(15) 0.0645(18) 0.0005(13) 0.0290(14) -0.0042(12)
C8 0.0390(14) 0.0337(14) 0.0422(13) -0.0005(11) 0.0094(11) -0.0037(11)
O3 0.0993(17) 0.0344(11) 0.0446(11) 0.0015(11) 0.0138(11) 0.0139(8)
N1 0.0511(15) 0.0340(13) 0.0545(14) -0.0007(12) 0.0211(12) 0.0041(11)
C9 0.071 0.039 0.041 -0.002 0.011 0.000
C10 0.065(2) 0.0479(19) 0.0520(16) 0.0133(15) 0.0091(14) -0.0038(14)
C11 0.0512(17) 0.0486(17) 0.0516(16) -0.0018(14) 0.0192(13) -0.0057(13)
C12 0.0546(16) 0.0352(14) 0.0374(13) -0.0009(12) 0.0124(12) -0.0066(11)
C13 0.0521(17) 0.0464(17) 0.0472(15) 0.0062(13) 0.0163(13) -0.0046(12)
C14 0.0578(18) 0.0570(19) 0.0468(15) -0.0053(15) 0.0208(13) -0.0036(13)
C15 0.082(2) 0.0366(16) 0.0501(16) -0.0017(15) 0.0187(15) -0.0030(12)

loop_
_atom_type_symbol
_atom_type_description
_atom_type_scat_dispersion_real
_atom_type_scat_dispersion_imag
_atom_type_scat_source
C C 0.0033 0.0016 'International Tables Vol C Tables 4.2.6.8 and 6.1.1.4'
H H 0.0000 0.0000 'International Tables Vol C Tables 4.2.6.8 and 6.1.1.4'
O O 0.0106 0.0060 'International Tables Vol C Tables 4.2.6.8 and 6.1.1.4'
S S 0.1246 0.1234 'International Tables Vol C Tables 4.2.6.8 and 6.1.1.4'
N N 0.0061 0.0033 'International Tables Vol C Tables 4.2.6.8 and 6.1.1.4'

loop_
_geom_angle_atom_site_label_1
_geom_angle_atom_site_label_2
_geom_angle_atom_site_label_3
_geom_angle_site_symmetry_1
_geom_angle_site_symmetry_3
_geom_angle
_geom_angle_publ_flag
C1 S1 H1D . . 131(3) ?
C2 C1 C6 . . 121.0(3) ?
C2 C1 S1 . . 118.9(3) ?
C6 C1 S1 . . 120.0(2) ?
C1 C2 C3 . . 119.0(3) ?
C1 C2 H2 . . 120.5 ?
C3 C2 H2 . . 120.5 ?
C2 C3 C4 . . 121.8(3) ?
C2 C3 H3A . . 119.1 ?
C4 C3 H3A . . 119.1 ?
C5 C4 C3 . . 117.7(3) ?
C5 C4 C7 . . 121.3(3) ?
C3 C4 C7 . . 121.0(3) ?
C4 C5 C6 . . 120.7(3) ?
C4 C5 H5 . . 119.6 ?
C6 C5 H5 . . 119.6 ?
C1 C6 C5 . . 119.8(3) ?
C1 C6 H6 . . 120.1 ?
C5 C6 H6 . . 120.1 ?
C4 C7 C8 . . 116.2(2) ?
C4 C7 H7A . . 108.2 ?
C8 C7 H7A . . 108.2 ?
C4 C7 H7B . . 108.2 ?
C8 C7 H7B . . 108.2 ?
H7A C7 H7B . . 107.4 ?
O2 C8 O1 . . 124.8(2) ?
O2 C8 C7 . . 120.0(2) ?
O1 C8 C7 . . 115.2(2) ?
C9 O3 H3B . . 109.4 ?
C15 N1 H1B . . 112(2) ?
C15 N1 H1C . . 104(4) ?
H1B N1 H1C . . 102(4) ?
C15 N1 H1A . . 112(3) ?
H1B N1 H1A . . 107(3) ?
H1C N1 H1A . . 119(5) ?
C10 C9 O3 . . 118.1(3) ?
C10 C9 C14 . . 123.9(3) ?
O3 C9 C14 . . 118.0(3) ?
C9 C10 C11 . . 118.3(3) ?
C9 C10 H10 . . 120.9 ?
C11 C10 H10 . . 120.9 ?
C10 C11 C12 . . 120.1(3) ?
C10 C11 H11 . . 120.0 ?
C12 C11 H11 . . 120.0 ?
C13 C12 C11 . . 119.1(3) ?
C13 C12 C15 . . 120.2(3) ?
C11 C12 C15 . . 120.6(3) ?
C12 C13 C14 . . 121.9(3) ?
C12 C13 H13 . . 119.1 ?
C14 C13 H13 . . 119.1 ?
C9 C14 C13 . . 116.8(3) ?
C9 C14 H14 . . 121.6 ?
C13 C14 H14 . . 121.6 ?
N1 C15 C12 . . 113.7(2) ?
N1 C15 H15A . . 108.8 ?
C12 C15 H15A . . 108.8 ?
N1 C15 H15B . . 108.8 ?
C12 C15 H15B . . 108.8 ?
H15A C15 H15B . . 107.7 ?

loop_
_geom_bond_atom_site_label_1
_geom_bond_atom_site_label_2
_geom_bond_site_symmetry_2
_geom_bond_distance
_geom_bond_publ_flag
S1 C1 . 1.746(3) ?
S1 H1D . 1.31(2) ?
O1 C8 . 1.266(3) ?
O2 C8 . 1.237(3) ?
C1 C2 . 1.365(4) ?
C1 C6 . 1.373(5) ?
C2 C3 . 1.370(4) ?
C2 H2 . 0.9300 ?
C3 C4 . 1.405(4) ?
C3 H3A . 0.9300 ?
C4 C5 . 1.374(4) ?
C4 C7 . 1.491(4) ?
C5 C6 . 1.389(4) ?
C5 H5 . 0.9300 ?
C6 H6 . 0.9300 ?
C7 C8 . 1.520(4) ?
C7 H7A . 0.9700 ?
C7 H7B . 0.9700 ?
O3 C9 . 1.361(4) ?
O3 H3B . 0.8200 ?
N1 C15 . 1.490(4) ?
N1 H1B . 0.872(18) ?
N1 H1C . 0.89(2) ?
N1 H1A . 0.845(19) ?
C9 C10 . 1.358(5) ?
C9 C14 . 1.373(5) ?
C10 C11 . 1.376(4) ?
C10 H10 . 0.9300 ?
C11 C12 . 1.402(4) ?
C11 H11 . 0.9300 ?
C12 C13 . 1.366(4) ?
C12 C15 . 1.501(4) ?
C13 C14 . 1.380(4) ?
C13 H13 . 0.9300 ?
C14 H14 . 0.9300 ?
C15 H15A . 0.9700 ?
C15 H15B . 0.9700 ?

loop_
_geom_hbond_atom_site_label_D
_geom_hbond_atom_site_label_H
_geom_hbond_atom_site_label_A
_geom_hbond_site_symmetry_A
_geom_hbond_distance_DH
_geom_hbond_distance_HA
_geom_hbond_distance_DA
_geom_hbond_angle_DHA
N1 H1A O1 4_476 0.845(19) 1.99(2) 2.782(4) 156(4)
N1 H1C O2 4_576 0.89(2) 1.87(2) 2.752(4) 169(5)
N1 H1B O1 2_745 0.872(18) 1.885(19) 2.749(4) 171(3)
O3 H3B N1 4_575 0.82 2.54 3.267(4) 149
C6 H6 O3 2_745 0.93 2.60 3.521(4) 171

loop_
_geom_torsion_atom_site_label_1
_geom_torsion_atom_site_label_2
_geom_torsion_atom_site_label_3
_geom_torsion_atom_site_label_4
_geom_torsion_site_symmetry_1
_geom_torsion_site_symmetry_2
_geom_torsion_site_symmetry_3
_geom_torsion_site_symmetry_4
_geom_torsion
_geom_torsion_publ_flag
C6 C1 C2 C3 . . . . -0.8(4) ?
S1 C1 C2 C3 . . . . 178.3(2) ?
C1 C2 C3 C4 . . . . 0.2(4) ?
C2 C3 C4 C5 . . . . 1.2(4) ?
C2 C3 C4 C7 . . . . 179.0(3) ?
C3 C4 C5 C6 . . . . -1.9(4) ?
C7 C4 C5 C6 . . . . -179.8(3) ?
C2 C1 C6 C5 . . . . 0.0(4) ?
S1 C1 C6 C5 . . . . -179.0(2) ?
C4 C5 C6 C1 . . . . 1.3(4) ?
C5 C4 C7 C8 . . . . -119.7(3) ?
C3 C4 C7 C8 . . . . 62.5(4) ?
C4 C7 C8 O2 . . . . 7.1(4) ?
C4 C7 C8 O1 . . . . -172.5(2) ?
O3 C9 C10 C11 . . . . 178.8(2) ?
C14 C9 C10 C11 . . . . -1.6(5) ?
C9 C10 C11 C12 . . . . 1.0(4) ?
C10 C11 C12 C13 . . . . 0.0(4) ?
C10 C11 C12 C15 . . . . -175.3(3) ?
C11 C12 C13 C14 . . . . -0.5(4) ?
C15 C12 C13 C14 . . . . 174.8(3) ?
C10 C9 C14 C13 . . . . 1.1(4) ?
O3 C9 C14 C13 . . . . -179.3(2) ?
C12 C13 C14 C9 . . . . 0.0(4) ?
C13 C12 C15 N1 . . . . 120.6(3) ?
C11 C12 C15 N1 . . . . -64.2(4) ?

loop_
_cod_related_entry_id
_cod_related_entry_database
_cod_related_entry_code
1 ChemSpider 30655883
